data_1552817
loop_
_publ_author_name
'Xiao, Zefan'
'Zheng, Handou'
'Du, Cheng'
'Zhong, Liu'
'Liao, Heng'
'Gao, Jie'
'Gao, Haiyang'
'Wu, Qing'

_publ_section_title
;
 Enhancement on Alternating Copolymerization of Carbon Monoxide and
 Styrene by Dibenzobarrelene-Based \a-Diimine Palladium Catalysts
;
_journal_issue 22
_journal_name_full Macromolecules
_journal_page_first 9110
_journal_paper_doi 10.1021/acs.macromol.8b01786
_journal_volume 51
_journal_year 2018
_chemical_formula_moiety 'C31 H31 Cl N2 O6 Pd, C H2 Cl2'
_chemical_formula_sum 'C32 H33 Cl3 N2 O6 Pd'
_chemical_formula_weight 754.35
_space_group_crystal_system triclinic
_space_group_IT_number 2
_space_group_name_Hall '-P 1'
_space_group_name_H-M_alt 'P -1'
_atom_sites_solution_hydrogens geom
_audit_creation_date 2018-06-28
_audit_creation_method
;
Olex2 1.2
(compiled 2018.05.29 svn.r3508 for OlexSys, GUI svn.r5506)
;
_cell_angle_alpha 79.358(2)
_cell_angle_beta 68.593(2)
_cell_angle_gamma 84.171(2)
_cell_formula_units_Z 2
_cell_length_a 12.1018(2)
_cell_length_b 12.1188(2)
_cell_length_c 12.3413(3)
_cell_measurement_reflns_used 13180
_cell_measurement_temperature 158.54(10)
_cell_measurement_theta_max 73.6170
_cell_measurement_theta_min 3.7137
_cell_volume 1654.96(6)
_computing_cell_refinement 'CrysAlisPro 1.171.38.43 (Rigaku OD, 2015)'
_computing_data_collection 'CrysAlisPro 1.171.38.43 (Rigaku OD, 2015)'
_computing_data_reduction 'CrysAlisPro 1.171.38.43 (Rigaku OD, 2015)'
_computing_molecular_graphics 'Olex2 (Dolomanov et al., 2009)'
_computing_publication_material 'Olex2 (Dolomanov et al., 2009)'
_computing_structure_refinement 'ShelXL (Sheldrick, 2015)'
_diffrn_ambient_environment N~2~
_diffrn_ambient_temperature 158.54(10)
_diffrn_detector 'CCD plate'
_diffrn_detector_area_resol_mean 5.2913
_diffrn_detector_type AtlasS2
_diffrn_measured_fraction_theta_full 0.990
_diffrn_measured_fraction_theta_max 0.967
_diffrn_measurement_details
;
List of Runs (angles in degrees, time in seconds):

  # Type    Start    End  Width  t~exp~   \w     \q     \k     \f   Frames
--------------------------------------------------------------------------
  1  \w    -58.00 -11.00   1.00    1.00    --  -40.84 -57.00   0.00   47
  2  \w    -67.00  35.00   1.00    1.00    --  -40.84  37.00 150.00  102
  3  \w      7.00  32.00   1.00    1.00    --   44.00  87.00 161.71   25
  4  \w     13.00  38.00   1.00    1.00    --   48.00  81.00 135.43   25
  5  \w     27.00  53.00   1.00    1.00    --   60.00  76.00 124.88   26
  6  \w     32.00  62.00   1.00    1.00    --   64.00  76.00  85.74   30
  7  \w     92.00 143.00   1.00    1.00    --   64.00  77.00  25.72   51
  8  \w     98.00 135.00   1.00    1.00    --   60.00  77.00 -27.15   37
  9  \w     94.00 173.00   1.00    3.00    --  108.22 125.00   0.00   79
 10  \w    124.00 151.00   1.00    3.00    --  108.22  77.00 -30.00   27
 11  \w    140.00 168.00   1.00    3.00    --  108.22  61.00-150.00   28
 12  \w    115.00 140.00   1.00    1.00    --   68.00  76.00-164.77   25
 13  \w    111.00 174.00   1.00    3.00    --  108.22  77.00-180.00   63
 14  \w     75.00 103.00   1.00    3.00    --  108.22  77.00-120.00   28
 15  \w     78.00 171.00   1.00    3.00    --  108.22  61.00-120.00   93
 16  \w     79.00 106.00   1.00    3.00    --  108.22  61.00 -30.00   27
 17  \w     78.00 107.00   1.00    3.00    --  108.22  61.00 -60.00   29
 18  \w     79.00 160.00   1.00    3.00    --  108.22  61.00   0.00   81
 19  \w    120.00 176.00   1.00    3.00    --  108.22  77.00  90.00   56
 20  \w     87.00 137.00   1.00    1.00    --   64.00  77.00 158.32   50
 21  \w     80.00 107.00   1.00    3.00    --  108.22  61.00  90.00   27
 22  \w     79.00 117.00   1.00    3.00    --  108.22  61.00 120.00   38
 23  \w     76.00 156.00   1.00    3.00    --  108.22  77.00 150.00   80
 24  \w     78.00 104.00   1.00    3.00    --  108.22  61.00  30.00   26
 25  \w     75.00 102.00   1.00    3.00    --  108.22  77.00  90.00   27
 26  \w     76.00 160.00   1.00    3.00    --  108.22  77.00 120.00   84
 27  \w     75.00 117.00   1.00    3.00    --  108.22  77.00  30.00   42
 28  \w     75.00 101.00   1.00    3.00    --  108.22  77.00 -30.00   26
 29  \w     75.00 177.00   1.00    3.00    --  108.22  77.00 -60.00  102
 30  \w     79.00 107.00   1.00    3.00    --  108.22  61.00-150.00   28
 31  \w     76.00 102.00   1.00    3.00    --  108.22  77.00-150.00   26
 32  \w     76.00 102.00   1.00    3.00    --  108.22  77.00-180.00   26
 33  \w     78.00 153.00   1.00    3.00    --  108.22  61.00 -90.00   75
 34  \w     75.00 169.00   1.00    3.00    --  108.22  77.00  60.00   94
 35  \w     79.00 104.00   1.00    3.00    --  108.22  61.00 150.00   25
 36  \w     30.00  72.00   1.00    1.00    --   64.00  77.00  25.72   42
 37  \w     31.00  59.00   1.00    1.00    --   64.00  76.00 -15.40   28
 38  \w     26.00  52.00   1.00    1.00    --   60.00  77.00 -27.15   26
 39  \w     18.00  45.00   1.00    1.00    --   52.00  80.00 -72.72   27
 40  \w     34.00  87.00   1.00    1.00    --   64.00  75.00 -98.64   53
 41  \w     35.00  70.00   1.00    1.00    --   68.00  76.00-164.77   35
 42  \w     31.00  86.00   1.00    1.00    --   64.00  76.00-133.43   55
 43  \w      6.00  31.00   1.00    1.00    --   44.00  89.00-161.45   25
 44  \w      6.00  32.00   1.00    1.00    --   44.00  90.00   9.55   26
 45  \w     22.00  47.00   1.00    1.00    --   56.00  78.00  81.44   25
 46  \w     30.00  66.00   1.00    1.00    --   64.00  77.00 158.32   36
 47  \w     34.00 139.00   1.00    3.00    --  108.22 -61.00 -30.00  105
 48  \w     78.00 109.00   1.00    3.00    --  108.22 -94.00  30.00   31
 49  \w     45.00 118.00   1.00    3.00    --  108.22-125.00-120.00   73
 50  \w     33.00 104.00   1.00    3.00    --  108.22-125.00-180.00   71
 51  \w     30.00  98.00   1.00    1.00    --   40.84-125.00-120.00   68
 52  \w     30.00 109.00   1.00    3.00    --  108.22 -94.00 -60.00   79
 53  \w      1.00  83.00   1.00    1.00    --   40.84 -99.00 -30.00   82
 54  \w    -47.00 -11.00   1.00    1.00    --  -40.84 -57.00-180.00   36
 55  \w    -95.00 -69.00   1.00    1.00    --  -40.84 -57.00-180.00   26
 56  \w   -115.00 -66.00   1.00    1.00    --  -40.84 -57.00   0.00   49
 57  \w   -109.00 -69.00   1.00    1.00    --  -40.84 -37.00  90.00   40
;
_diffrn_measurement_device 'four-circle diffractometer'
_diffrn_measurement_device_type 'SuperNova, Dual, Cu at zero, AtlasS2'
_diffrn_measurement_method '\w scans'
_diffrn_orient_matrix_type 'CrysAlisPro convention (1999,Acta A55,543-557)'
_diffrn_orient_matrix_UB_11 -0.0757344000
_diffrn_orient_matrix_UB_12 0.0684717000
_diffrn_orient_matrix_UB_13 0.0970098000
_diffrn_orient_matrix_UB_21 -0.0435289000
_diffrn_orient_matrix_UB_22 -0.1098162000
_diffrn_orient_matrix_UB_23 0.0850578000
_diffrn_orient_matrix_UB_31 0.1053169000
_diffrn_orient_matrix_UB_32 -0.0024291000
_diffrn_orient_matrix_UB_33 0.0424290000
_diffrn_radiation_monochromator mirror
_diffrn_radiation_probe x-ray
_diffrn_radiation_type CuK\a
_diffrn_radiation_wavelength 1.54184
_diffrn_reflns_av_R_equivalents 0.0608
_diffrn_reflns_av_unetI/netI 0.0482
_diffrn_reflns_Laue_measured_fraction_full 0.990
_diffrn_reflns_Laue_measured_fraction_max 0.967
_diffrn_reflns_limit_h_max 15
_diffrn_reflns_limit_h_min -14
_diffrn_reflns_limit_k_max 15
_diffrn_reflns_limit_k_min -14
_diffrn_reflns_limit_l_max 15
_diffrn_reflns_limit_l_min -15
_diffrn_reflns_number 21624
_diffrn_reflns_point_group_measured_fraction_full 0.990
_diffrn_reflns_point_group_measured_fraction_max 0.967
_diffrn_reflns_theta_full 67.684
_diffrn_reflns_theta_max 73.720
_diffrn_reflns_theta_min 3.714
_diffrn_source 'micro-focus sealed X-ray tube'
_diffrn_source_type 'SuperNova (Cu) X-ray Source'
_exptl_absorpt_coefficient_mu 7.129
_exptl_absorpt_correction_T_max 1.00000
_exptl_absorpt_correction_T_min 0.33228
_exptl_absorpt_correction_type multi-scan
_exptl_absorpt_process_details
;
CrysAlisPro 1.171.38.43 (Rigaku Oxford Diffraction, 2015)
Empirical absorption correction using spherical harmonics,
 implemented in SCALE3 ABSPACK scaling algorithm.
;
_exptl_crystal_colour red
_exptl_crystal_colour_primary red
_exptl_crystal_density_diffrn 1.514
_exptl_crystal_description block
_exptl_crystal_F_000 768
_exptl_crystal_size_max 0.4
_exptl_crystal_size_mid 0.1
_exptl_crystal_size_min 0.02
_refine_diff_density_max 1.502
_refine_diff_density_min -1.176
_refine_diff_density_rms 0.110
_refine_ls_extinction_method none
_refine_ls_goodness_of_fit_ref 1.054
_refine_ls_hydrogen_treatment constr
_refine_ls_matrix_type full
_refine_ls_number_parameters 471
_refine_ls_number_reflns 6468
_refine_ls_number_restraints 67
_refine_ls_restrained_S_all 1.093
_refine_ls_R_factor_all 0.0496
_refine_ls_R_factor_gt 0.0471
_refine_ls_shift/su_max 0.001
_refine_ls_shift/su_mean 0.000
_refine_ls_structure_factor_coef Fsqd
_refine_ls_weighting_details 'w=1/[\s^2^(Fo^2^)+(0.0790P)^2^+1.9610P] where P=(Fo^2^+2Fc^2^)/3'
_refine_ls_weighting_scheme calc
_refine_ls_wR_factor_gt 0.1263
_refine_ls_wR_factor_ref 0.1296
_reflns_Friedel_coverage 0.000
_reflns_number_gt 6060
_reflns_number_total 6468
_reflns_threshold_expression 'I > 2\s(I)'
_cod_data_source_file ma8b01786_si_005.cif
_cod_data_source_block 1
_cod_database_code 1552817
_shelx_shelxl_version_number 2014/7
_chemical_oxdiff_formula PdCNOClH
_chemical_oxdiff_usercomment N7
_shelx_space_group_comment
;
The symmetry employed for this shelxl refinement is uniquely defined
by the following loop, which should always be used as a source of
symmetry information in preference to the above space-group names.
They are only intended as comments.
;
_reflns_odcompleteness_completeness 99.00
_reflns_odcompleteness_iscentric 1
_reflns_odcompleteness_theta 66.97
_olex2_refinement_description
;
1. Fixed Uiso
 At 1.2 times of:
  All C(H) groups, All C(H,H) groups
 At 1.5 times of:
  All C(H,H,H) groups
2. Restrained distances
 Pd1-Cl1A
 2.3 with sigma of 0.02
 Pd1-C1A
 1.9 with sigma of 0.02
 Pd1-Cl1
 2.3 with sigma of 0.02
 Pd1-C1
 1.9 with sigma of 0.02
 Cl0A-C0AA
 1.6 with sigma of 0.02
 Cl2A-C0AA
 1.6 with sigma of 0.02
 Cl2A-Cl0A
 2.8 with sigma of 0.02
 Cl3-C33
 1.65 with sigma of 0.02
 C33-Cl2
 1.65 with sigma of 0.02
 Cl7-Cl3A
 2.8 with sigma of 0.02
 Cl3A-C1AA
 1.65 with sigma of 0.02
 C1AA-Cl7
 1.65 with sigma of 0.02
 Cl3A-Cl7
 2.8 with sigma of 0.02
3. Uiso/Uaniso restraints and constraints
Uanis(Cl0A) \\sim Ueq, Uanis(C0AA) \\sim Ueq, Uanis(Cl2A) \\sim Ueq,
Uanis(Cl0A) \\sim Ueq, Uanis(C0AA) \\sim Ueq, Uanis(Cl2A) \\sim Ueq: with sigma
of 0.01 and sigma for terminal atoms of 0.02
Uanis(Cl2) \\sim Ueq, Uanis(C33) \\sim Ueq, Uanis(Cl3) \\sim Ueq: with sigma of
0.01 and sigma for terminal atoms of 0.02
Uanis(Cl7) \\sim Ueq, Uanis(Cl3A) \\sim Ueq: with sigma of 0.01 and sigma for
terminal atoms of 0.02
Uanis(Cl7) \\sim Ueq, Uanis(C1AA) \\sim Ueq, Uanis(Cl3A) \\sim Ueq: with sigma
of 0.01 and sigma for terminal atoms of 0.02
Uanis(C1A) = Uanis(Cl1) = Uanis(Cl1A) = Uanis(C1)
4. Others
 Sof(Cl1A)=1-FVAR(1)
 Sof(Cl1)=FVAR(1)
 Sof(C1A)=Sof(H1AA)=Sof(H1AB)=Sof(H1AC)=1-FVAR(2)
 Sof(C1)=Sof(H1A)=Sof(H1B)=Sof(H1C)=FVAR(2)
 Fixed Sof: C22(0.5) H22A(0.5) H22B(0.5) H22C(0.5) C23(0.5) H23A(0.5)
 H23B(0.5) H23C(0.5) Cl3(0.5) Cl2(0.5) C33(0.5) H33A(0.5) H33B(0.5) Cl0A(0.25)
 Cl2A(0.25) C0AA(0.25) H0AA(0.25) H0AB(0.25) Cl3A(0.25) Cl7(0.25) C1AA(0.25)
 H1AD(0.25) H1AE(0.25)
5.a Secondary CH2 refined with riding coordinates:
 C33(H33A,H33B), C0AA(H0AA,H0AB), C1AA(H1AD,H1AE)
5.b Aromatic/amide H refined with riding coordinates:
 C18(H18), C13(H13), C25(H25), C12(H12), C29(H29), C7(H7), C11(H11), C8(H8),
 C9(H9), C15(H15)
5.c Idealised Me refined as rotating group:
 C21(H21A,H21B,H21C), C32(H32A,H32B,H32C), C31(H31A,H31B,H31C), C30(H30A,H30B,
 H30C), C20(H20A,H20B,H20C), C22(H22A,H22B,H22C), C23(H23A,H23B,H23C), C1(H1A,
 H1B,H1C), C1A(H1AA,H1AB,H1AC)
;
_olex2_submission_special_instructions 'No special instructions were received'
_oxdiff_exptl_absorpt_empirical_details
;
Empirical correction (ABSPACK) includes:
- Absorption correction using spherical harmonics
- Frame scaling
;
_oxdiff_exptl_absorpt_empirical_full_max 2.040
_oxdiff_exptl_absorpt_empirical_full_min 0.513

loop_
_space_group_symop_operation_xyz
'x, y, z'
'-x, -y, -z'

loop_
_atom_site_label
_atom_site_type_symbol
_atom_site_fract_x
_atom_site_fract_y
_atom_site_fract_z
_atom_site_U_iso_or_equiv
_atom_site_adp_type
_atom_site_occupancy
_atom_site_site_symmetry_order
_atom_site_calc_flag
_atom_site_refinement_flags_posn
_atom_site_refinement_flags_adp
_atom_site_refinement_flags_occupancy
_atom_site_disorder_assembly
_atom_site_disorder_group
Pd1 Pd 0.12441(2) 0.43860(2) 0.36588(2) 0.02341(11) Uani 1 1 d D . . . .
O6 O 0.3941(3) -0.0424(2) 0.4475(3) 0.0392(6) Uani 1 1 d . . . . .
O1 O 0.2052(3) 0.9641(2) 0.2523(3) 0.0439(7) Uani 1 1 d . . . . .
O5 O 0.2555(3) -0.0870(2) 0.6714(3) 0.0433(7) Uani 1 1 d . . . . .
N2 N 0.2563(2) 0.3497(2) 0.4304(2) 0.0246(6) Uani 1 1 d . . . . .
N1 N 0.2564(3) 0.5568(2) 0.3015(3) 0.0266(6) Uani 1 1 d . . . . .
O2 O 0.3035(3) 0.9779(3) 0.0197(3) 0.0529(8) Uani 1 1 d . . . . .
O4 O 0.1085(3) 0.0754(3) 0.7839(3) 0.0490(8) Uani 1 1 d . . . . .
C6 C 0.3501(3) 0.4065(3) 0.3959(3) 0.0235(6) Uani 1 1 d . . . . .
C4 C 0.5314(3) 0.4845(3) 0.3470(3) 0.0250(7) Uani 1 1 d . . . . .
C5 C 0.4671(3) 0.3870(3) 0.4107(3) 0.0233(6) Uani 1 1 d . . . . .
C2 C 0.3507(3) 0.5205(3) 0.3239(3) 0.0242(6) Uani 1 1 d . . . . .
O3 O 0.3569(4) 0.7933(3) -0.0827(3) 0.0662(11) Uani 1 1 d . . . . .
C18 C 0.2241(3) 0.7595(3) 0.2826(3) 0.0287(7) Uani 1 1 d . . . . .
H18 H 0.1918 0.7532 0.3643 0.034 Uiso 1 1 calc R . . . .
C3 C 0.4680(3) 0.5664(3) 0.2928(3) 0.0243(6) Uani 1 1 d . . . . .
C17 C 0.2374(3) 0.8656(3) 0.2108(3) 0.0333(8) Uani 1 1 d . . . . .
C13 C 0.5189(3) 0.3025(3) 0.4680(3) 0.0271(7) Uani 1 1 d . . . . .
H13 H 0.4779 0.2382 0.5104 0.033 Uiso 1 1 calc R . . . .
C26 C 0.1772(4) 0.1059(3) 0.6686(3) 0.0345(8) Uani 1 1 d . . . . .
C25 C 0.1768(3) 0.2146(3) 0.6071(3) 0.0308(7) Uani 1 1 d . . . . .
H25 H 0.1257 0.2708 0.6426 0.037 Uiso 1 1 calc R . . . .
C24 C 0.2550(3) 0.2366(3) 0.4914(3) 0.0263(7) Uani 1 1 d . . . . .
C10 C 0.6483(3) 0.4976(3) 0.3384(3) 0.0270(7) Uani 1 1 d . . . . .
C16 C 0.2867(4) 0.8729(4) 0.0880(3) 0.0389(9) Uani 1 1 d . . . . .
C12 C 0.6365(3) 0.3151(3) 0.4612(3) 0.0295(7) Uani 1 1 d . . . . .
H12 H 0.6718 0.2581 0.5008 0.035 Uiso 1 1 calc R . . . .
C14 C 0.2601(3) 0.6654(3) 0.2289(3) 0.0277(7) Uani 1 1 d . . . . .
C29 C 0.3286(3) 0.1551(3) 0.4341(3) 0.0286(7) Uani 1 1 d . . . . .
H29 H 0.3790 0.1724 0.3561 0.034 Uiso 1 1 calc R . . . .
C27 C 0.2507(3) 0.0203(3) 0.6129(3) 0.0320(8) Uani 1 1 d . . . . .
C7 C 0.5221(3) 0.6643(3) 0.2275(3) 0.0308(7) Uani 1 1 d . . . . .
H7 H 0.4823 0.7194 0.1908 0.037 Uiso 1 1 calc R . . . .
C11 C 0.7004(3) 0.4084(3) 0.3985(3) 0.0304(7) Uani 1 1 d . . . . .
H11 H 0.7778 0.4131 0.3953 0.036 Uiso 1 1 calc R . . . .
C8 C 0.6402(3) 0.6782(3) 0.2180(3) 0.0366(8) Uani 1 1 d . . . . .
H8 H 0.6776 0.7439 0.1746 0.044 Uiso 1 1 calc R . . . .
C28 C 0.3259(3) 0.0452(3) 0.4954(3) 0.0303(7) Uani 1 1 d . . . . .
C9 C 0.7014(3) 0.5988(3) 0.2702(4) 0.0343(8) Uani 1 1 d . . . . .
H9 H 0.7792 0.6112 0.2609 0.041 Uiso 1 1 calc R . . . .
C15 C 0.3027(4) 0.6700(4) 0.1074(3) 0.0392(9) Uani 1 1 d . . . . .
H15 H 0.3221 0.6049 0.0735 0.047 Uiso 1 1 calc R . . . .
C19 C 0.3152(4) 0.7768(4) 0.0376(3) 0.0446(10) Uani 1 1 d . . . . .
C21 C 0.1320(4) 0.9598(4) 0.3740(4) 0.0436(9) Uani 1 1 d . . . . .
H21A H 0.0617 0.9200 0.3900 0.065 Uiso 1 1 calc GR . . . .
H21B H 0.1101 1.0348 0.3910 0.065 Uiso 1 1 calc GR . . . .
H21C H 0.1751 0.9216 0.4225 0.065 Uiso 1 1 calc GR . . . .
C32 C 0.1468(4) -0.1444(4) 0.7201(4) 0.0492(11) Uani 1 1 d . . . . .
H32A H 0.1074 -0.1322 0.6637 0.074 Uiso 1 1 calc GR . . . .
H32B H 0.0966 -0.1162 0.7904 0.074 Uiso 1 1 calc GR . . . .
H32C H 0.1630 -0.2233 0.7388 0.074 Uiso 1 1 calc GR . . . .
C31 C 0.0378(5) 0.1616(5) 0.8456(4) 0.0567(13) Uani 1 1 d . . . . .
H31A H -0.0176 0.1943 0.8084 0.085 Uiso 1 1 calc GR . . . .
H31B H 0.0883 0.2185 0.8440 0.085 Uiso 1 1 calc GR . . . .
H31C H -0.0048 0.1298 0.9259 0.085 Uiso 1 1 calc GR . . . .
C30 C 0.4729(4) -0.0186(3) 0.3281(4) 0.0448(10) Uani 1 1 d . . . . .
H30A H 0.5170 -0.0859 0.3046 0.067 Uiso 1 1 calc GR . . . .
H30B H 0.5268 0.0373 0.3215 0.067 Uiso 1 1 calc GR . . . .
H30C H 0.4279 0.0089 0.2781 0.067 Uiso 1 1 calc GR . . . .
C20 C 0.3650(8) 0.6976(6) -0.1380(4) 0.088(2) Uani 1 1 d . . . . .
H20A H 0.3799 0.7216 -0.2205 0.133 Uiso 1 1 calc GR . . . .
H20B H 0.2917 0.6591 -0.1024 0.133 Uiso 1 1 calc GR . . . .
H20C H 0.4288 0.6478 -0.1282 0.133 Uiso 1 1 calc GR . . . .
C22 C 0.2288(9) 1.0095(8) -0.0403(9) 0.052(2) Uani 0.5 1 d . . P . .
H22A H 0.2347 0.9554 -0.0901 0.078 Uiso 0.5 1 calc GR . P . .
H22B H 0.2497 1.0817 -0.0877 0.078 Uiso 0.5 1 calc GR . P . .
H22C H 0.1488 1.0138 0.0145 0.078 Uiso 0.5 1 calc GR . P . .
C23 C 0.4108(11) 1.0221(11) -0.0147(11) 0.076(4) Uani 0.5 1 d . . P . .
H23A H 0.4200 1.0467 0.0510 0.115 Uiso 0.5 1 calc GR . P . .
H23B H 0.4173 1.0850 -0.0765 0.115 Uiso 0.5 1 calc GR . P . .
H23C H 0.4716 0.9663 -0.0432 0.115 Uiso 0.5 1 calc GR . P . .
Cl1 Cl -0.00830(16) 0.29676(14) 0.42780(14) 0.0329(3) Uani 0.714(6) 1 d D . P A 2
C1 C 0.0156(8) 0.5408(7) 0.2914(7) 0.0329(3) Uani 0.717(19) 1 d D . P A 2
H1A H 0.0050 0.5060 0.2321 0.049 Uiso 0.717(19) 1 calc GR . P A 2
H1B H 0.0512 0.6120 0.2560 0.049 Uiso 0.717(19) 1 calc GR . P A 2
H1C H -0.0602 0.5518 0.3512 0.049 Uiso 0.717(19) 1 calc GR . P A 2
Cl3 Cl 0.3429(4) 0.2952(4) 0.1028(3) 0.0853(11) Uani 0.5 1 d D U P B 1
Cl2 Cl 0.1169(8) 0.2839(8) 0.0782(8) 0.136(3) Uani 0.5 1 d D U P B 1
C33 C 0.226(3) 0.235(3) 0.129(4) 0.26(3) Uani 0.5 1 d D U P B 1
H33A H 0.1894 0.2203 0.2140 0.312 Uiso 0.5 1 calc R . P B 1
H33B H 0.2511 0.1622 0.1039 0.312 Uiso 0.5 1 calc R . P B 1
Cl1A Cl -0.0049(3) 0.5301(4) 0.2833(4) 0.0329(3) Uani 0.286(6) 1 d D . P A 3
C1A C 0.0204(18) 0.3094(15) 0.433(2) 0.0329(3) Uani 0.283(19) 1 d D . P A 3
H1AA H -0.0462 0.3223 0.4074 0.049 Uiso 0.283(19) 1 calc GR . P A 3
H1AB H -0.0073 0.3003 0.5178 0.049 Uiso 0.283(19) 1 calc GR . P A 3
H1AC H 0.0642 0.2426 0.4076 0.049 Uiso 0.283(19) 1 calc GR . P A 3
Cl0A Cl -0.0876(12) 0.4218(12) 0.0484(11) 0.172(6) Uani 0.25 1 d D U P B -1
Cl2A Cl 0.1157(13) 0.3233(9) 0.0618(12) 0.077(3) Uani 0.25 1 d D U P B -1
C0AA C 0.047(2) 0.432(2) 0.016(4) 0.126(13) Uani 0.25 1 d D U P B -1
H0AA H 0.0586 0.4955 0.0476 0.152 Uiso 0.25 1 calc R . P B -1
H0AB H 0.0826 0.4487 -0.0691 0.152 Uiso 0.25 1 calc R . P B -1
Cl3A Cl 0.3806(11) 0.3725(13) 0.0813(12) 0.177(6) Uani 0.25 1 d D U P C 2
Cl7 Cl 0.2132(13) 0.2185(10) 0.1421(10) 0.131(5) Uani 0.25 1 d D U P C 2
C1AA C 0.2514(19) 0.3480(15) 0.083(2) 0.079(6) Uani 0.25 1 d D U P C 2
H1AD H 0.2516 0.3621 0.0032 0.095 Uiso 0.25 1 calc R . P C 2
H1AE H 0.1928 0.3992 0.1276 0.095 Uiso 0.25 1 calc R . P C 2

loop_
_atom_site_aniso_label
_atom_site_aniso_U_11
_atom_site_aniso_U_22
_atom_site_aniso_U_33
_atom_site_aniso_U_23
_atom_site_aniso_U_13
_atom_site_aniso_U_12
Pd1 0.01764(15) 0.02221(15) 0.03124(16) -0.00191(10) -0.01091(10) -0.00018(9)
O6 0.0409(16) 0.0258(13) 0.0492(16) -0.0030(11) -0.0156(13) -0.0014(11)
O1 0.0506(17) 0.0309(14) 0.0442(15) 0.0025(11) -0.0141(13) -0.0005(12)
O5 0.0450(16) 0.0326(14) 0.0521(17) 0.0132(12) -0.0246(14) -0.0096(12)
N2 0.0215(13) 0.0240(13) 0.0287(13) -0.0009(11) -0.0100(11) -0.0038(11)
N1 0.0225(14) 0.0291(15) 0.0278(14) -0.0011(11) -0.0112(11) 0.0033(11)
O2 0.065(2) 0.0438(17) 0.0478(17) 0.0183(14) -0.0259(16) -0.0140(15)
O4 0.067(2) 0.0404(16) 0.0308(14) 0.0034(12) -0.0085(14) -0.0128(15)
C6 0.0213(15) 0.0241(15) 0.0274(15) -0.0028(12) -0.0123(12) 0.0009(12)
C4 0.0241(16) 0.0223(15) 0.0286(15) -0.0049(12) -0.0089(13) -0.0014(13)
C5 0.0222(16) 0.0242(15) 0.0261(15) -0.0045(12) -0.0108(12) -0.0027(12)
C2 0.0235(16) 0.0250(16) 0.0246(15) -0.0023(12) -0.0092(12) -0.0031(12)
O3 0.097(3) 0.065(2) 0.0252(14) 0.0056(14) -0.0132(16) -0.005(2)
C18 0.0251(16) 0.0309(17) 0.0281(16) 0.0027(13) -0.0111(13) 0.0002(13)
C3 0.0215(15) 0.0243(15) 0.0267(15) -0.0037(12) -0.0083(12) -0.0010(12)
C17 0.0293(18) 0.0339(19) 0.0367(19) 0.0016(15) -0.0154(15) 0.0004(14)
C13 0.0293(17) 0.0232(16) 0.0315(16) -0.0033(13) -0.0140(14) -0.0024(13)
C26 0.038(2) 0.037(2) 0.0317(18) 0.0014(15) -0.0176(16) -0.0120(16)
C25 0.0311(18) 0.0295(17) 0.0333(17) -0.0027(14) -0.0128(14) -0.0064(14)
C24 0.0237(16) 0.0250(16) 0.0339(17) -0.0003(13) -0.0156(13) -0.0053(13)
C10 0.0208(16) 0.0275(16) 0.0347(17) -0.0083(13) -0.0107(13) -0.0005(13)
C16 0.038(2) 0.041(2) 0.0353(19) 0.0124(16) -0.0165(16) -0.0064(17)
C12 0.0298(18) 0.0256(16) 0.0402(19) -0.0075(14) -0.0212(15) 0.0043(13)
C14 0.0232(16) 0.0293(17) 0.0299(16) 0.0050(13) -0.0126(13) -0.0033(13)
C29 0.0265(17) 0.0263(16) 0.0337(17) -0.0003(13) -0.0122(14) -0.0063(13)
C27 0.036(2) 0.0260(17) 0.0389(19) 0.0034(14) -0.0217(16) -0.0085(14)
C7 0.0289(18) 0.0277(17) 0.0323(17) 0.0011(13) -0.0094(14) -0.0019(14)
C11 0.0221(16) 0.0312(17) 0.043(2) -0.0105(15) -0.0164(14) 0.0006(13)
C8 0.0307(19) 0.0313(18) 0.041(2) 0.0015(15) -0.0060(15) -0.0102(15)
C28 0.0308(18) 0.0265(17) 0.0400(19) -0.0026(14) -0.0206(15) -0.0040(14)
C9 0.0243(17) 0.0339(19) 0.044(2) -0.0049(16) -0.0100(15) -0.0074(14)
C15 0.045(2) 0.039(2) 0.0296(18) -0.0003(15) -0.0108(16) -0.0019(17)
C19 0.051(3) 0.050(2) 0.0273(18) 0.0061(17) -0.0133(17) -0.003(2)
C21 0.044(2) 0.038(2) 0.047(2) -0.0086(17) -0.0138(19) -0.0001(17)
C32 0.052(3) 0.030(2) 0.056(3) 0.0014(18) -0.009(2) -0.0126(18)
C31 0.063(3) 0.061(3) 0.035(2) -0.005(2) -0.001(2) -0.020(2)
C30 0.048(2) 0.031(2) 0.049(2) -0.0064(17) -0.0120(19) 0.0064(17)
C20 0.148(7) 0.080(4) 0.028(2) -0.009(2) -0.022(3) 0.004(4)
C22 0.064(6) 0.040(5) 0.059(5) 0.018(4) -0.038(5) -0.014(4)
C23 0.062(7) 0.071(8) 0.063(7) 0.022(6) 0.004(5) -0.014(6)
Cl1 0.0226(8) 0.0321(6) 0.0453(6) -0.0013(4) -0.0145(5) -0.0065(5)
C1 0.0226(8) 0.0321(6) 0.0453(6) -0.0013(4) -0.0145(5) -0.0065(5)
Cl3 0.088(2) 0.113(3) 0.0491(15) -0.0200(17) -0.0122(15) -0.011(2)
Cl2 0.107(5) 0.185(7) 0.094(5) -0.054(5) 0.022(3) -0.077(5)
C33 0.27(3) 0.26(3) 0.25(3) -0.040(11) -0.091(14) 0.001(10)
Cl1A 0.0226(8) 0.0321(6) 0.0453(6) -0.0013(4) -0.0145(5) -0.0065(5)
C1A 0.0226(8) 0.0321(6) 0.0453(6) -0.0013(4) -0.0145(5) -0.0065(5)
Cl0A 0.191(11) 0.190(11) 0.131(8) 0.052(8) -0.062(8) -0.110(9)
Cl2A 0.095(6) 0.071(4) 0.051(4) -0.011(3) -0.006(4) -0.011(4)
C0AA 0.128(16) 0.134(16) 0.115(15) -0.024(10) -0.038(10) -0.007(10)
Cl3A 0.160(11) 0.243(14) 0.113(8) -0.089(10) -0.025(7) 0.091(11)
Cl7 0.194(12) 0.090(6) 0.083(5) 0.027(4) -0.027(6) -0.043(7)
C1AA 0.110(11) 0.064(9) 0.058(9) -0.033(7) -0.005(8) -0.028(8)

loop_
_atom_type_symbol
_atom_type_description
_atom_type_scat_dispersion_real
_atom_type_scat_dispersion_imag
_atom_type_scat_source
C C 0.0181 0.0091 'International Tables Vol C Tables 4.2.6.8 and 6.1.1.4'
H H 0.0000 0.0000 'International Tables Vol C Tables 4.2.6.8 and 6.1.1.4'
Cl Cl 0.3639 0.7018 'International Tables Vol C Tables 4.2.6.8 and 6.1.1.4'
N N 0.0311 0.0180 'International Tables Vol C Tables 4.2.6.8 and 6.1.1.4'
O O 0.0492 0.0322 'International Tables Vol C Tables 4.2.6.8 and 6.1.1.4'
Pd Pd 0.1215 3.9337 'International Tables Vol C Tables 4.2.6.8 and 6.1.1.4'

loop_
_geom_angle_atom_site_label_1
_geom_angle_atom_site_label_2
_geom_angle_atom_site_label_3
_geom_angle
N2 Pd1 Cl1 97.37(8)
N2 Pd1 Cl1A 175.42(14)
N1 Pd1 N2 79.69(11)
N1 Pd1 Cl1 174.75(9)
N1 Pd1 Cl1A 98.80(12)
C1 Pd1 N2 171.9(3)
C1 Pd1 N1 92.3(3)
C1 Pd1 Cl1 90.6(3)
C1A Pd1 N2 90.7(7)
C1A Pd1 N1 170.2(7)
C1A Pd1 Cl1A 90.6(7)
C28 O6 C30 116.9(3)
C17 O1 C21 117.5(3)
C27 O5 C32 116.1(3)
C6 N2 Pd1 111.0(2)
C6 N2 C24 120.2(3)
C24 N2 Pd1 128.4(2)
C2 N1 Pd1 112.7(2)
C2 N1 C14 117.3(3)
C14 N1 Pd1 129.7(2)
C22 O2 C16 115.7(5)
C23 O2 C16 117.9(6)
C23 O2 C22 122.2(7)
C26 O4 C31 117.5(3)
N2 C6 C5 134.7(3)
N2 C6 C2 118.2(3)
C5 C6 C2 107.1(3)
C3 C4 C5 114.4(3)
C10 C4 C5 122.5(3)
C10 C4 C3 123.1(3)
C4 C5 C6 105.1(3)
C13 C5 C6 135.2(3)
C13 C5 C4 119.7(3)
N1 C2 C6 118.3(3)
N1 C2 C3 134.0(3)
C3 C2 C6 107.7(3)
C19 O3 C20 117.1(4)
C17 C18 H18 120.8
C14 C18 H18 120.8
C14 C18 C17 118.4(3)
C4 C3 C2 105.6(3)
C7 C3 C4 119.5(3)
C7 C3 C2 135.0(3)
O1 C17 C18 124.2(3)
O1 C17 C16 116.1(3)
C16 C17 C18 119.7(4)
C5 C13 H13 120.8
C5 C13 C12 118.4(3)
C12 C13 H13 120.8
O4 C26 C25 123.5(4)
O4 C26 C27 115.9(3)
C25 C26 C27 120.6(3)
C26 C25 H25 120.9
C24 C25 C26 118.1(4)
C24 C25 H25 120.9
C25 C24 N2 117.6(3)
C29 C24 N2 119.6(3)
C29 C24 C25 122.8(3)
C4 C10 C11 116.8(3)
C4 C10 C9 116.0(3)
C9 C10 C11 127.2(3)
O2 C16 C17 118.6(4)
C19 C16 O2 121.2(4)
C19 C16 C17 120.2(4)
C13 C12 H12 118.8
C11 C12 C13 122.5(3)
C11 C12 H12 118.8
C18 C14 N1 118.9(3)
C18 C14 C15 123.1(3)
C15 C14 N1 118.0(3)
C24 C29 H29 120.7
C24 C29 C28 118.7(3)
C28 C29 H29 120.7
O5 C27 C26 122.3(4)
O5 C27 C28 118.2(4)
C28 C27 C26 119.5(3)
C3 C7 H7 121.0
C3 C7 C8 117.9(3)
C8 C7 H7 121.0
C10 C11 H11 120.0
C12 C11 C10 120.1(3)
C12 C11 H11 120.0
C7 C8 H8 118.7
C9 C8 C7 122.5(3)
C9 C8 H8 118.7
O6 C28 C29 123.8(3)
O6 C28 C27 116.0(3)
C27 C28 C29 120.2(4)
C10 C9 H9 119.5
C8 C9 C10 121.0(3)
C8 C9 H9 119.5
C14 C15 H15 121.3
C14 C15 C19 117.4(4)
C19 C15 H15 121.3
O3 C19 C16 115.5(4)
O3 C19 C15 123.4(4)
C16 C19 C15 121.1(4)
O1 C21 H21A 109.5
O1 C21 H21B 109.5
O1 C21 H21C 109.5
H21A C21 H21B 109.5
H21A C21 H21C 109.5
H21B C21 H21C 109.5
O5 C32 H32A 109.5
O5 C32 H32B 109.5
O5 C32 H32C 109.5
H32A C32 H32B 109.5
H32A C32 H32C 109.5
H32B C32 H32C 109.5
O4 C31 H31A 109.5
O4 C31 H31B 109.5
O4 C31 H31C 109.5
H31A C31 H31B 109.5
H31A C31 H31C 109.5
H31B C31 H31C 109.5
O6 C30 H30A 109.5
O6 C30 H30B 109.5
O6 C30 H30C 109.5
H30A C30 H30B 109.5
H30A C30 H30C 109.5
H30B C30 H30C 109.5
O3 C20 H20A 109.5
O3 C20 H20B 109.5
O3 C20 H20C 109.5
H20A C20 H20B 109.5
H20A C20 H20C 109.5
H20B C20 H20C 109.5
O2 C22 H22A 109.5
O2 C22 H22B 109.5
O2 C22 H22C 109.5
H22A C22 H22B 109.5
H22A C22 H22C 109.5
H22B C22 H22C 109.5
O2 C23 H23A 109.5
O2 C23 H23B 109.5
O2 C23 H23C 109.5
H23A C23 H23B 109.5
H23A C23 H23C 109.5
H23B C23 H23C 109.5
Pd1 C1 H1A 109.5
Pd1 C1 H1B 109.5
Pd1 C1 H1C 109.5
H1A C1 H1B 109.5
H1A C1 H1C 109.5
H1B C1 H1C 109.5
C33 Cl2 C0AA 140.7(17)
Cl3 C33 Cl2 126.1(19)
Cl3 C33 H33A 105.8
Cl3 C33 H33B 105.8
Cl3 C33 Cl2A 113.9(17)
Cl2 C33 H33A 105.8
Cl2 C33 H33B 105.8
Cl2 C33 Cl2A 12.6(7)
H33A C33 H33B 106.2
Cl2A C33 H33A 109.4
Cl2A C33 H33B 115.1
Pd1 C1A H1AA 109.5
Pd1 C1A H1AB 109.5
Pd1 C1A H1AC 109.5
H1AA C1A H1AB 109.5
H1AA C1A H1AC 109.5
H1AB C1A H1AC 109.5
C0AA Cl2A C33 159.2(19)
Cl2 C0AA H0AA 113.0
Cl2 C0AA H0AB 110.3
Cl0A C0AA Cl2 109.5(16)
Cl0A C0AA Cl2A 116.1(18)
Cl0A C0AA H0AA 108.3
Cl0A C0AA H0AB 108.3
Cl2A C0AA Cl2 6.7(8)
Cl2A C0AA H0AA 108.3
Cl2A C0AA H0AB 108.3
H0AA C0AA H0AB 107.4
Cl3A C1AA Cl7 112.3(14)
Cl3A C1AA H1AD 109.1
Cl3A C1AA H1AE 109.1
Cl7 C1AA H1AD 109.1
Cl7 C1AA H1AE 109.1
H1AD C1AA H1AE 107.9

loop_
_geom_bond_atom_site_label_1
_geom_bond_atom_site_label_2
_geom_bond_distance
Pd1 N2 2.146(3)
Pd1 N1 2.086(3)
Pd1 Cl1 2.3017(19)
Pd1 C1 2.061(8)
Pd1 Cl1A 2.260(4)
Pd1 C1A 1.970(15)
O6 C28 1.362(5)
O6 C30 1.427(5)
O1 C17 1.351(5)
O1 C21 1.433(5)
O5 C27 1.372(4)
O5 C32 1.425(5)
N2 C6 1.281(4)
N2 C24 1.435(4)
N1 C2 1.287(5)
N1 C14 1.444(4)
O2 C16 1.380(5)
O2 C22 1.351(9)
O2 C23 1.345(12)
O4 C26 1.363(5)
O4 C31 1.428(6)
C6 C5 1.483(5)
C6 C2 1.497(4)
C4 C5 1.419(5)
C4 C3 1.413(5)
C4 C10 1.403(5)
C5 C13 1.367(5)
C2 C3 1.468(5)
O3 C19 1.365(5)
O3 C20 1.428(8)
C18 H18 0.9300
C18 C17 1.407(5)
C18 C14 1.377(5)
C3 C7 1.380(5)
C17 C16 1.401(6)
C13 H13 0.9300
C13 C12 1.418(5)
C26 C25 1.395(5)
C26 C27 1.403(6)
C25 H25 0.9300
C25 C24 1.389(5)
C24 C29 1.375(5)
C10 C11 1.422(5)
C10 C9 1.418(5)
C16 C19 1.375(7)
C12 H12 0.9300
C12 C11 1.376(5)
C14 C15 1.389(5)
C29 H29 0.9300
C29 C28 1.402(5)
C27 C28 1.398(5)
C7 H7 0.9300
C7 C8 1.416(5)
C11 H11 0.9300
C8 H8 0.9300
C8 C9 1.365(6)
C9 H9 0.9300
C15 H15 0.9300
C15 C19 1.404(6)
C21 H21A 0.9600
C21 H21B 0.9600
C21 H21C 0.9600
C32 H32A 0.9600
C32 H32B 0.9600
C32 H32C 0.9600
C31 H31A 0.9600
C31 H31B 0.9600
C31 H31C 0.9600
C30 H30A 0.9600
C30 H30B 0.9600
C30 H30C 0.9600
C20 H20A 0.9600
C20 H20B 0.9600
C20 H20C 0.9600
C22 H22A 0.9600
C22 H22B 0.9600
C22 H22C 0.9600
C23 H23A 0.9600
C23 H23B 0.9600
C23 H23C 0.9600
C1 H1A 0.9600
C1 H1B 0.9600
C1 H1C 0.9600
Cl3 C33 1.554(19)
Cl2 C33 1.674(19)
Cl2 C0AA 2.05(2)
C33 H33A 0.9700
C33 H33B 0.9700
C33 Cl2A 1.95(3)
C1A H1AA 0.9600
C1A H1AB 0.9600
C1A H1AC 0.9600
Cl0A C0AA 1.535(19)
Cl2A C0AA 1.612(19)
C0AA H0AA 0.9700
C0AA H0AB 0.9700
Cl3A C1AA 1.612(18)
Cl7 C1AA 1.638(16)
C1AA H1AD 0.9700
C1AA H1AE 0.9700
